data_7121551
loop_
_publ_author_name
'Ando, Naoki'
'Kushida, Tomokatsu'
'Yamaguchi, Shigehiro'

_publ_section_title
;
 A planarized B-phenyldibenzoborepin: Impacts of the structural constraint
 on its electronic properties and Lewis acidity
;
_journal_name_full 'Chemical Communications'
_journal_paper_doi 10.1039/C8CC02837K
_journal_year 2018
_chemical_formula_moiety 'C44 H36 B N'
_chemical_formula_sum 'C44 H36 B N'
_chemical_formula_weight 589.55
_chemical_name_systematic
;
?
;
_space_group_crystal_system monoclinic
_space_group_IT_number 13
_space_group_name_Hall '-P 2yc'
_space_group_name_H-M_alt 'P 1 2/c 1'
_symmetry_space_group_name_Hall '-P 2yc'
_symmetry_space_group_name_H-M 'P 1 2/c 1'
_atom_sites_solution_hydrogens geom
_audit_creation_method SHELXL-2017/1
_audit_update_record
;
2018-03-02 deposited with the CCDC.
2018-04-23 downloaded from the CCDC.
;
_cell_angle_alpha 90
_cell_angle_beta 109.582(3)
_cell_angle_gamma 90
_cell_formula_units_Z 2
_cell_length_a 10.379(3)
_cell_length_b 18.921(5)
_cell_length_c 8.611(2)
_cell_measurement_reflns_used 4528
_cell_measurement_temperature 123(2)
_cell_measurement_theta_max 27.5
_cell_measurement_theta_min 3.8
_cell_volume 1593.2(7)
_computing_structure_refinement 'SHELXL-2017/1 (Sheldrick, 2017)'
_diffrn_ambient_temperature 123(2)
_diffrn_detector_area_resol_mean 28.5714
_diffrn_measured_fraction_theta_full 0.985
_diffrn_measured_fraction_theta_max 0.985
_diffrn_measurement_device_type
;
Rigaku Saturn70 (4x4 bin mode)
;
_diffrn_measurement_method 'profile data from \w-scans'
_diffrn_radiation_type MoKa
_diffrn_radiation_wavelength 0.71075
_diffrn_reflns_av_R_equivalents 0.0279
_diffrn_reflns_av_unetI/netI 0.0242
_diffrn_reflns_Laue_measured_fraction_full 0.985
_diffrn_reflns_Laue_measured_fraction_max 0.985
_diffrn_reflns_limit_h_max 12
_diffrn_reflns_limit_h_min -12
_diffrn_reflns_limit_k_max 22
_diffrn_reflns_limit_k_min -20
_diffrn_reflns_limit_l_max 7
_diffrn_reflns_limit_l_min -10
_diffrn_reflns_number 10265
_diffrn_reflns_point_group_measured_fraction_full 0.985
_diffrn_reflns_point_group_measured_fraction_max 0.985
_diffrn_reflns_theta_full 25.000
_diffrn_reflns_theta_max 25.000
_diffrn_reflns_theta_min 3.845
_diffrn_source 'Sealed Tube'
_exptl_absorpt_coefficient_mu 0.070
_exptl_absorpt_correction_T_max 1.000
_exptl_absorpt_correction_T_min 0.929
_exptl_absorpt_correction_type multi-scan
_exptl_absorpt_process_details 'Jacobson, R. (1998) Private communication'
_exptl_crystal_colour yellow
_exptl_crystal_density_diffrn 1.229
_exptl_crystal_description block
_exptl_crystal_F_000 624
_exptl_crystal_size_max 0.400
_exptl_crystal_size_mid 0.400
_exptl_crystal_size_min 0.200
_refine_diff_density_max 0.180
_refine_diff_density_min -0.199
_refine_diff_density_rms 0.033
_refine_ls_extinction_method none
_refine_ls_goodness_of_fit_ref 1.058
_refine_ls_hydrogen_treatment none
_refine_ls_matrix_type full
_refine_ls_number_parameters 213
_refine_ls_number_reflns 2784
_refine_ls_number_restraints 0
_refine_ls_restrained_S_all 1.058
_refine_ls_R_factor_all 0.0482
_refine_ls_R_factor_gt 0.0418
_refine_ls_shift/su_max 0.000
_refine_ls_shift/su_mean 0.000
_refine_ls_structure_factor_coef Fsqd
_refine_ls_weighting_details 'w=1/[\s^2^(Fo^2^)+(0.0471P)^2^+0.5454P] where P=(Fo^2^+2Fc^2^)/3'
_refine_ls_weighting_scheme calc
_refine_ls_wR_factor_gt 0.1005
_refine_ls_wR_factor_ref 0.1042
_reflns_Friedel_coverage 0.000
_reflns_number_gt 2481
_reflns_number_total 2784
_reflns_threshold_expression 'I > 2\s(I)'
_cod_data_source_file c8cc02837k2.cif
_cod_data_source_block compound_9
_cod_depositor_comments
;
The following automatic conversions were performed:

'_exptl_absorpt_correction_type' value 'Multi-scan' changed to
'multi-scan' according to
/home/data/users/saulius/crontab/automatic-downloads/rss-feeds/RSC/lib/dictionaries/cif_core.dic
dictionary named 'cif_core.dic' version 2.4.2 from 2011-04-26.

Automatic conversion script
Id: cif_fix_values 4973 2017-02-22 13:04:09Z antanas 
;
_cod_database_code 7121551
_shelx_shelxl_version_number 2017/1
_shelx_space_group_comment
;
The symmetry employed for this shelxl refinement is uniquely defined
by the following loop, which should always be used as a source of
symmetry information in preference to the above space-group names.
They are only intended as comments.
;
_shelx_estimated_absorpt_t_min 0.973
_shelx_estimated_absorpt_t_max 0.986

loop_
_space_group_symop_operation_xyz
'x, y, z'
'-x, y, -z+1/2'
'-x, -y, -z'
'x, -y, z-1/2'

loop_
_atom_site_label
_atom_site_type_symbol
_atom_site_fract_x
_atom_site_fract_y
_atom_site_fract_z
_atom_site_U_iso_or_equiv
_atom_site_adp_type
_atom_site_occupancy
_atom_site_site_symmetry_order
_atom_site_calc_flag
_atom_site_refinement_flags_posn
_atom_site_refinement_flags_adp
_atom_site_refinement_flags_occupancy
B1 B 0.000000 0.29436(12) 0.250000 0.0252(5) Uani 1 2 d S T P
C1 C 0.14167(15) 0.25842(7) 0.33317(16) 0.0267(3) Uani 1 1 d . . .
C2 C 0.26018(14) 0.30224(7) 0.38687(17) 0.0272(3) Uani 1 1 d . . .
C3 C 0.38426(16) 0.27515(9) 0.48891(19) 0.0372(4) Uani 1 1 d . . .
H3 H 0.461753 0.305331 0.525551 0.045 Uiso 1 1 calc R U .
C4 C 0.39715(18) 0.20499(9) 0.5382(2) 0.0438(4) Uani 1 1 d . . .
H4 H 0.481617 0.187907 0.611874 0.053 Uiso 1 1 calc R U .
C5 C 0.28800(19) 0.16071(9) 0.4805(2) 0.0412(4) Uani 1 1 d . . .
H5 H 0.297974 0.112365 0.512062 0.049 Uiso 1 1 calc R U .
C6 C 0.16083(17) 0.18518(8) 0.37515(19) 0.0330(4) Uani 1 1 d . . .
C7 C 0.06294(17) 0.12974(8) 0.3055(2) 0.0403(4) Uani 1 1 d . . .
H7 H 0.094359 0.084081 0.347068 0.048 Uiso 1 1 calc R U .
C8 C 0.000000 0.37669(10) 0.250000 0.0219(4) Uani 1 2 d S T P
C9 C 0.12294(13) 0.41518(7) 0.28712(16) 0.0223(3) Uani 1 1 d . . .
C10 C 0.12122(13) 0.48849(7) 0.28510(16) 0.0237(3) Uani 1 1 d . . .
H10 H 0.204995 0.513451 0.308286 0.028 Uiso 1 1 calc R U .
C11 C 0.000000 0.52636(10) 0.250000 0.0233(4) Uani 1 2 d S T P
C12 C 0.25808(14) 0.37653(7) 0.31570(18) 0.0279(3) Uani 1 1 d . . .
C13 C 0.27128(17) 0.36540(8) 0.1432(2) 0.0389(4) Uani 1 1 d . . .
H13 H 0.354090 0.338036 0.154388 0.058 Uiso 1 1 calc R U .
H13A H 0.277008 0.411424 0.093694 0.058 Uiso 1 1 calc R U .
H13B H 0.191083 0.339701 0.072433 0.058 Uiso 1 1 calc R U .
C14 C 0.37981(16) 0.42136(9) 0.4187(3) 0.0543(5) Uani 1 1 d . . .
H14 H 0.372925 0.429690 0.527984 0.082 Uiso 1 1 calc R U .
H14A H 0.379094 0.466736 0.363551 0.082 Uiso 1 1 calc R U .
H14B H 0.465197 0.396308 0.430429 0.082 Uiso 1 1 calc R U .
C15 C 0.000000 0.60479(10) 0.250000 0.0241(4) Uani 1 2 d S T P
C16 C -0.09896(14) 0.64305(7) 0.29156(17) 0.0256(3) Uani 1 1 d . . .
H16 H -0.166862 0.618321 0.321349 0.031 Uiso 1 1 calc R U .
C17 C -0.10013(14) 0.71614(7) 0.29022(17) 0.0265(3) Uani 1 1 d . . .
H17 H -0.169462 0.741023 0.316831 0.032 Uiso 1 1 calc R U .
C18 C 0.000000 0.75333(10) 0.250000 0.0253(4) Uani 1 2 d S T P
N1 N 0.000000 0.82847(8) 0.250000 0.0293(4) Uani 1 2 d S T P
C19 C 0.12164(13) 0.86514(7) 0.33720(16) 0.0247(3) Uani 1 1 d . . .
C20 C 0.20561(14) 0.83968(7) 0.48875(17) 0.0286(3) Uani 1 1 d . . .
H20 H 0.180900 0.797943 0.533296 0.034 Uiso 1 1 calc R U .
C21 C 0.32471(15) 0.87477(8) 0.57473(19) 0.0341(4) Uani 1 1 d . . .
H21 H 0.381526 0.856945 0.678140 0.041 Uiso 1 1 calc R U .
C22 C 0.36212(15) 0.93555(8) 0.5120(2) 0.0357(4) Uani 1 1 d . . .
H22 H 0.444138 0.959607 0.571599 0.043 Uiso 1 1 calc R U .
C23 C 0.27859(15) 0.96105(8) 0.36089(19) 0.0329(3) Uani 1 1 d . . .
H23 H 0.303724 1.002844 0.316965 0.040 Uiso 1 1 calc R U .
C24 C 0.15903(15) 0.92630(7) 0.27339(18) 0.0292(3) Uani 1 1 d . . .
H24 H 0.102533 0.944186 0.169872 0.035 Uiso 1 1 calc R U .

loop_
_atom_site_aniso_label
_atom_site_aniso_U_11
_atom_site_aniso_U_22
_atom_site_aniso_U_33
_atom_site_aniso_U_23
_atom_site_aniso_U_13
_atom_site_aniso_U_12
B1 0.0332(12) 0.0227(11) 0.0228(11) 0.000 0.0136(9) 0.000
C1 0.0380(8) 0.0221(7) 0.0236(7) 0.0001(5) 0.0152(6) 0.0054(6)
C2 0.0318(8) 0.0267(7) 0.0234(7) -0.0026(6) 0.0098(6) 0.0085(6)
C3 0.0353(8) 0.0421(9) 0.0321(8) 0.0000(7) 0.0085(7) 0.0126(7)
C4 0.0496(10) 0.0477(10) 0.0322(8) 0.0083(7) 0.0110(7) 0.0261(8)
C5 0.0608(11) 0.0307(9) 0.0374(9) 0.0097(7) 0.0237(8) 0.0208(8)
C6 0.0501(9) 0.0247(8) 0.0313(8) 0.0036(6) 0.0231(7) 0.0106(7)
C7 0.0618(10) 0.0190(7) 0.0514(10) 0.0057(7) 0.0339(8) 0.0067(7)
C8 0.0233(9) 0.0207(10) 0.0217(9) 0.000 0.0075(7) 0.000
C9 0.0238(7) 0.0215(7) 0.0217(6) -0.0013(5) 0.0077(5) 0.0013(5)
C10 0.0218(7) 0.0222(7) 0.0279(7) -0.0009(6) 0.0094(5) -0.0027(5)
C11 0.0269(10) 0.0196(9) 0.0251(9) 0.000 0.0109(8) 0.000
C12 0.0216(7) 0.0243(7) 0.0368(8) -0.0031(6) 0.0082(6) 0.0015(5)
C13 0.0416(9) 0.0343(9) 0.0514(10) 0.0100(7) 0.0297(8) 0.0100(7)
C14 0.0236(8) 0.0356(9) 0.0891(15) -0.0100(9) -0.0007(8) 0.0031(7)
C15 0.0260(10) 0.0202(10) 0.0258(10) 0.000 0.0084(8) 0.000
C16 0.0270(7) 0.0214(7) 0.0296(7) -0.0006(6) 0.0110(6) -0.0008(5)
C17 0.0283(7) 0.0224(7) 0.0281(7) -0.0018(6) 0.0086(6) 0.0032(6)
C18 0.0298(10) 0.0176(9) 0.0237(9) 0.000 0.0027(8) 0.000
N1 0.0290(9) 0.0160(8) 0.0344(9) 0.000 -0.0007(7) 0.000
C19 0.0264(7) 0.0195(7) 0.0273(7) -0.0032(5) 0.0077(6) 0.0010(5)
C20 0.0301(7) 0.0255(7) 0.0289(7) 0.0028(6) 0.0080(6) -0.0003(6)
C21 0.0264(7) 0.0413(9) 0.0300(8) 0.0009(7) 0.0035(6) 0.0002(6)
C22 0.0256(8) 0.0373(9) 0.0422(9) -0.0071(7) 0.0087(7) -0.0073(6)
C23 0.0345(8) 0.0236(7) 0.0443(9) -0.0012(6) 0.0180(7) -0.0030(6)
C24 0.0333(8) 0.0224(7) 0.0308(7) 0.0001(6) 0.0092(6) 0.0018(6)

loop_
_atom_type_symbol
_atom_type_description
_atom_type_scat_dispersion_real
_atom_type_scat_dispersion_imag
_atom_type_scat_source
C C 0.0033 0.0016 'International Tables Vol C Tables 4.2.6.8 and 6.1.1.4'
H H 0.0000 0.0000 'International Tables Vol C Tables 4.2.6.8 and 6.1.1.4'
B B 0.0013 0.0007 'International Tables Vol C Tables 4.2.6.8 and 6.1.1.4'
N N 0.0061 0.0033 'International Tables Vol C Tables 4.2.6.8 and 6.1.1.4'

loop_
_geom_angle_atom_site_label_1
_geom_angle_atom_site_label_2
_geom_angle_atom_site_label_3
_geom_angle
_geom_angle_site_symmetry_1
_geom_angle_site_symmetry_3
C8 B1 C1 115.85(9) . 2
C8 B1 C1 115.85(9) . .
C1 B1 C1 128.30(18) 2 .
C2 C1 C6 116.75(13) . .
C2 C1 B1 118.27(13) . .
C6 C1 B1 124.67(14) . .
C3 C2 C1 120.40(13) . .
C3 C2 C12 118.51(13) . .
C1 C2 C12 120.61(12) . .
C4 C3 C2 121.35(16) . .
C4 C3 H3 119.3 . .
C2 C3 H3 119.3 . .
C5 C4 C3 119.61(15) . .
C5 C4 H4 120.2 . .
C3 C4 H4 120.2 . .
C4 C5 C6 121.27(15) . .
C4 C5 H5 119.4 . .
C6 C5 H5 119.4 . .
C5 C6 C1 120.22(15) . .
C5 C6 C7 113.99(14) . .
C1 C6 C7 125.50(14) . .
C7 C7 C6 132.90(9) 2 .
C7 C7 H7 113.5 2 .
C6 C7 H7 113.5 . .
C9 C8 C9 117.79(16) 2 .
C9 C8 B1 121.10(8) 2 .
C9 C8 B1 121.11(8) . .
C10 C9 C8 120.46(12) . .
C10 C9 C12 119.22(12) . .
C8 C9 C12 120.12(12) . .
C9 C10 C11 121.66(13) . .
C9 C10 H10 119.2 . .
C11 C10 H10 119.2 . .
C10 C11 C10 117.96(17) 2 .
C10 C11 C15 121.02(8) 2 .
C10 C11 C15 121.02(8) . .
C9 C12 C2 113.16(11) . .
C9 C12 C14 111.26(12) . .
C2 C12 C14 112.21(13) . .
C9 C12 C13 106.37(11) . .
C2 C12 C13 105.35(11) . .
C14 C12 C13 108.00(14) . .
C12 C13 H13 109.5 . .
C12 C13 H13A 109.5 . .
H13 C13 H13A 109.5 . .
C12 C13 H13B 109.5 . .
H13 C13 H13B 109.5 . .
H13A C13 H13B 109.5 . .
C12 C14 H14 109.5 . .
C12 C14 H14A 109.5 . .
H14 C14 H14A 109.5 . .
C12 C14 H14B 109.5 . .
H14 C14 H14B 109.5 . .
H14A C14 H14B 109.5 . .
C16 C15 C16 117.62(17) 2 .
C16 C15 C11 121.19(9) 2 .
C16 C15 C11 121.19(9) . .
C17 C16 C15 121.39(13) . .
C17 C16 H16 119.3 . .
C15 C16 H16 119.3 . .
C16 C17 C18 120.17(13) . .
C16 C17 H17 119.9 . .
C18 C17 H17 119.9 . .
C17 C18 C17 119.25(17) . 2
C17 C18 N1 120.38(9) . .
C17 C18 N1 120.38(9) 2 .
C19 N1 C19 121.30(15) 2 .
C19 N1 C18 119.35(8) 2 .
C19 N1 C18 119.35(8) . .
C20 C19 C24 119.28(13) . .
C20 C19 N1 119.69(12) . .
C24 C19 N1 121.03(12) . .
C21 C20 C19 120.27(13) . .
C21 C20 H20 119.9 . .
C19 C20 H20 119.9 . .
C20 C21 C22 120.65(14) . .
C20 C21 H21 119.7 . .
C22 C21 H21 119.7 . .
C21 C22 C23 119.21(14) . .
C21 C22 H22 120.4 . .
C23 C22 H22 120.4 . .
C24 C23 C22 120.71(14) . .
C24 C23 H23 119.6 . .
C22 C23 H23 119.6 . .
C23 C24 C19 119.90(13) . .
C23 C24 H24 120.1 . .
C19 C24 H24 120.1 . .

loop_
_geom_bond_atom_site_label_1
_geom_bond_atom_site_label_2
_geom_bond_distance
_geom_bond_site_symmetry_2
B1 C8 1.558(3) .
B1 C1 1.5593(17) 2
B1 C1 1.5593(17) .
C1 C2 1.426(2) .
C1 C6 1.429(2) .
C2 C3 1.391(2) .
C2 C12 1.531(2) .
C3 C4 1.386(2) .
C3 H3 0.9500 .
C4 C5 1.362(3) .
C4 H4 0.9500 .
C5 C6 1.406(2) .
C5 H5 0.9500 .
C6 C7 1.443(2) .
C7 C7 1.336(4) 2
C7 H7 0.9500 .
C8 C9 1.4097(16) 2
C8 C9 1.4097(16) .
C9 C10 1.3873(19) .
C9 C12 1.5269(18) .
C10 C11 1.3902(16) .
C10 H10 0.9500 .
C11 C15 1.484(3) .
C12 C14 1.533(2) .
C12 C13 1.551(2) .
C13 H13 0.9800 .
C13 H13A 0.9800 .
C13 H13B 0.9800 .
C14 H14 0.9800 .
C14 H14A 0.9800 .
C14 H14B 0.9800 .
C15 C16 1.3976(17) 2
C15 C16 1.3976(17) .
C16 C17 1.383(2) .
C16 H16 0.9500 .
C17 C18 1.3915(17) .
C17 H17 0.9500 .
C18 N1 1.422(2) .
N1 C19 1.4155(15) 2
N1 C19 1.4155(15) .
C19 C20 1.3900(19) .
C19 C24 1.391(2) .
C20 C21 1.380(2) .
C20 H20 0.9500 .
C21 C22 1.381(2) .
C21 H21 0.9500 .
C22 C23 1.386(2) .
C22 H22 0.9500 .
C23 C24 1.383(2) .
C23 H23 0.9500 .
C24 H24 0.9500 .

loop_
_geom_torsion_atom_site_label_1
_geom_torsion_atom_site_label_2
_geom_torsion_atom_site_label_3
_geom_torsion_atom_site_label_4
_geom_torsion
_geom_torsion_site_symmetry_1
_geom_torsion_site_symmetry_4
C8 B1 C1 C2 -6.17(12) . .
C1 B1 C1 C2 173.84(12) 2 .
C8 B1 C1 C6 167.16(10) . .
C1 B1 C1 C6 -12.84(10) 2 .
C6 C1 C2 C3 -6.20(19) . .
B1 C1 C2 C3 167.65(11) . .
C6 C1 C2 C12 165.68(12) . .
B1 C1 C2 C12 -20.47(17) . .
C1 C2 C3 C4 1.4(2) . .
C12 C2 C3 C4 -170.67(14) . .
C2 C3 C4 C5 2.8(2) . .
C3 C4 C5 C6 -1.8(2) . .
C4 C5 C6 C1 -3.3(2) . .
C4 C5 C6 C7 170.93(15) . .
C2 C1 C6 C5 7.1(2) . .
B1 C1 C6 C5 -166.28(12) . .
C2 C1 C6 C7 -166.37(13) . .
B1 C1 C6 C7 20.2(2) . .
C5 C6 C7 C7 -175.0(2) . 2
C1 C6 C7 C7 -1.1(3) . 2
C1 B1 C8 C9 14.29(8) 2 2
C1 B1 C8 C9 -165.71(8) . 2
C1 B1 C8 C9 -165.71(8) 2 .
C1 B1 C8 C9 14.29(8) . .
C9 C8 C9 C10 -0.62(9) 2 .
B1 C8 C9 C10 179.38(9) . .
C9 C8 C9 C12 -175.45(13) 2 .
B1 C8 C9 C12 4.55(13) . .
C8 C9 C10 C11 1.26(18) . .
C12 C9 C10 C11 176.14(10) . .
C9 C10 C11 C10 -0.63(9) . 2
C9 C10 C11 C15 179.37(9) . .
C10 C9 C12 C2 155.41(12) . .
C8 C9 C12 C2 -29.70(16) . .
C10 C9 C12 C14 27.99(19) . .
C8 C9 C12 C14 -157.12(13) . .
C10 C9 C12 C13 -89.39(15) . .
C8 C9 C12 C13 85.51(14) . .
C3 C2 C12 C9 -149.56(13) . .
C1 C2 C12 C9 38.41(17) . .
C3 C2 C12 C14 -22.65(19) . .
C1 C2 C12 C14 165.32(13) . .
C3 C2 C12 C13 94.62(15) . .
C1 C2 C12 C13 -77.41(15) . .
C10 C11 C15 C16 -149.79(9) 2 2
C10 C11 C15 C16 30.21(9) . 2
C10 C11 C15 C16 30.21(9) 2 .
C10 C11 C15 C16 -149.79(9) . .
C16 C15 C16 C17 0.62(9) 2 .
C11 C15 C16 C17 -179.38(9) . .
C15 C16 C17 C18 -1.23(19) . .
C16 C17 C18 C17 0.61(9) . 2
C16 C17 C18 N1 -179.39(9) . .
C17 C18 N1 C19 -50.76(9) . 2
C17 C18 N1 C19 129.24(9) 2 2
C17 C18 N1 C19 129.24(9) . .
C17 C18 N1 C19 -50.76(9) 2 .
C19 N1 C19 C20 141.10(14) 2 .
C18 N1 C19 C20 -38.90(14) . .
C19 N1 C19 C24 -39.14(10) 2 .
C18 N1 C19 C24 140.86(10) . .
C24 C19 C20 C21 0.0(2) . .
N1 C19 C20 C21 179.77(12) . .
C19 C20 C21 C22 0.1(2) . .
C20 C21 C22 C23 -0.1(2) . .
C21 C22 C23 C24 0.0(2) . .
C22 C23 C24 C19 0.1(2) . .
C20 C19 C24 C23 -0.1(2) . .
N1 C19 C24 C23 -179.84(12) . .
